data_7026890
loop_
_publ_author_name
'Li, Pei-Xin'
'Zhang, Su-Yun'
'Mao, Jiang-Gao'

_publ_section_title
;
 Explorations of new quaternary phases in the Ln(III)-V(V)(d0)-Se(IV)-O
 (Ln = Nd, Eu, Gd, Tb) systems.
;
_journal_issue 48
_journal_name_full 'Dalton transactions (Cambridge, England : 2003)'
_journal_page_first 11560
_journal_page_last 11567
_journal_paper_doi 10.1039/c0dt00848f
_journal_volume 39
_journal_year 2010
_chemical_formula_sum 'H2 Nd2 O17 Se4 V2'
_chemical_formula_weight 980.22
_chemical_name_systematic
;
?
;
_space_group_IT_number 15
_symmetry_cell_setting monoclinic
_symmetry_space_group_name_Hall '-C 2yc'
_symmetry_space_group_name_H-M 'C 1 2/c 1'
_atom_sites_solution_hydrogens geom
_atom_sites_solution_primary direct
_atom_sites_solution_secondary difmap
_audit_creation_method SHELXL-97
_cell_angle_alpha 90.00
_cell_angle_beta 91.729(9)
_cell_angle_gamma 90.00
_cell_formula_units_Z 4
_cell_length_a 25.015(15)
_cell_length_b 6.927(4)
_cell_length_c 8.243(5)
_cell_measurement_reflns_used 1461
_cell_measurement_temperature 293(2)
_cell_measurement_theta_max 27.4410
_cell_measurement_theta_min 3.0017
_cell_volume 1427.7(15)
_computing_structure_refinement 'SHELXL-97 (Sheldrick, 1997)'
_computing_structure_solution 'SHELXS-97 (Sheldrick, 1990)'
_diffrn_ambient_temperature 293(2)
_diffrn_detector_area_resol_mean 28.5714
_diffrn_measured_fraction_theta_full 0.998
_diffrn_measured_fraction_theta_max 0.998
_diffrn_measurement_device_type Saturn70
_diffrn_measurement_method CCD_Profile_fitting
_diffrn_radiation_monochromator graphite
_diffrn_radiation_source 'fine-focus sealed tube'
_diffrn_radiation_type MoK\a
_diffrn_radiation_wavelength 0.71073
_diffrn_reflns_av_R_equivalents 0.0574
_diffrn_reflns_av_sigmaI/netI 0.0563
_diffrn_reflns_limit_h_max 31
_diffrn_reflns_limit_h_min -32
_diffrn_reflns_limit_k_max 8
_diffrn_reflns_limit_k_min -8
_diffrn_reflns_limit_l_max 10
_diffrn_reflns_limit_l_min -7
_diffrn_reflns_number 5403
_diffrn_reflns_theta_full 27.44
_diffrn_reflns_theta_max 27.44
_diffrn_reflns_theta_min 3.05
_exptl_absorpt_coefficient_mu 18.714
_exptl_absorpt_correction_T_max 1.0000
_exptl_absorpt_correction_T_min 0.7569
_exptl_absorpt_correction_type multi-scan
_exptl_crystal_colour yellow
_exptl_crystal_density_diffrn 4.560
_exptl_crystal_density_method 'not measured'
_exptl_crystal_description Prism
_exptl_crystal_F_000 1760
_exptl_crystal_size_max 0.0300
_exptl_crystal_size_mid 0.0200
_exptl_crystal_size_min 0.0200
_refine_diff_density_max 2.294
_refine_diff_density_min -2.011
_refine_diff_density_rms 0.327
_refine_ls_extinction_method none
_refine_ls_goodness_of_fit_ref 1.106
_refine_ls_hydrogen_treatment mixed
_refine_ls_matrix_type full
_refine_ls_number_parameters 118
_refine_ls_number_reflns 1624
_refine_ls_number_restraints 0
_refine_ls_restrained_S_all 1.106
_refine_ls_R_factor_all 0.0628
_refine_ls_R_factor_gt 0.0455
_refine_ls_shift/su_max 0.000
_refine_ls_shift/su_mean 0.000
_refine_ls_structure_factor_coef Fsqd
_refine_ls_weighting_details 'calc w=1/[\s^2^(Fo^2^)+(0.0352P)^2^+0.8305P] where P=(Fo^2^+2Fc^2^)/3'
_refine_ls_weighting_scheme calc
_refine_ls_wR_factor_gt 0.0831
_refine_ls_wR_factor_ref 0.0906
_reflns_number_gt 1297
_reflns_number_total 1624
_reflns_threshold_expression >2sigma(I)
_cod_data_source_file c0dt00848f.txt
_cod_data_source_block Nd2(V2O4)(SeO3)4.H2O-1
_cod_depositor_comments
;
The following automatic conversions were performed:

'_exptl_absorpt_correction_type' value 'Multi-scan' changed to
'multi-scan' according to
/home/saulius/struct/CIF-dictionaries/cif_core.dic dictionary named
'cif_core.dic' version 2.4.2 from 2011-04-26.

Automatic conversion script
Id: cif_fix_values 1891 2012-01-12 08:04:46Z andrius 
;
_cod_original_sg_symbol_H-M C2/c
_cod_database_code 7026890

loop_
_symmetry_equiv_pos_as_xyz
'x, y, z'
'-x, y, -z+1/2'
'x+1/2, y+1/2, z'
'-x+1/2, y+1/2, -z+1/2'
'-x, -y, -z'
'x, -y, z-1/2'
'-x+1/2, -y+1/2, -z'
'x+1/2, -y+1/2, z-1/2'

loop_
_atom_site_label
_atom_site_type_symbol
_atom_site_fract_x
_atom_site_fract_y
_atom_site_fract_z
_atom_site_U_iso_or_equiv
_atom_site_adp_type
_atom_site_occupancy
_atom_site_symmetry_multiplicity
_atom_site_calc_flag
_atom_site_refinement_flags
Nd1 Nd 0.218457(19) 0.57518(7) 0.29755(5) 0.00898(16) Uani 1 1 d .
Se1 Se 0.32458(3) 0.56806(13) 0.05451(10) 0.0082(2) Uani 1 1 d .
Se2 Se 0.10343(4) 0.58412(13) 0.52272(10) 0.0108(2) Uani 1 1 d .
V1 V 0.05035(6) 0.2187(2) 0.69545(19) 0.0118(4) Uani 1 1 d .
O1 O 0.2732(2) 0.4037(9) 0.0687(7) 0.0118(13) Uani 1 1 d .
O2 O 0.3007(3) 0.7306(9) 0.1880(7) 0.0133(14) Uani 1 1 d .
O3 O 0.3044(3) 0.6475(9) -0.1298(7) 0.0170(15) Uani 1 1 d .
O4 O 0.0777(3) 0.3544(10) 0.5082(8) 0.0182(16) Uani 1 1 d .
O5 O 0.1085(3) 0.6336(10) 0.3179(8) 0.0152(14) Uani 1 1 d .
O6 O 0.1689(2) 0.5357(9) 0.5503(7) 0.0127(14) Uani 1 1 d .
O7 O 0.0747(3) 0.0117(10) 0.6747(8) 0.0178(15) Uani 1 1 d .
O8 O -0.0165(2) 0.2091(9) 0.6101(7) 0.0135(14) Uani 1 1 d .
O1W O 0.0000 0.5761(16) 0.7500 0.024(2) Uani 1 2 d S
H1W H -0.001(5) 0.666(16) 0.661(13) 0.04(3) Uiso 1 1 d .

loop_
_atom_site_aniso_label
_atom_site_aniso_U_11
_atom_site_aniso_U_22
_atom_site_aniso_U_33
_atom_site_aniso_U_23
_atom_site_aniso_U_13
_atom_site_aniso_U_12
Nd1 0.0135(3) 0.0083(3) 0.0052(2) 0.00009(19) -0.00026(19) -0.0006(2)
Se1 0.0096(5) 0.0093(4) 0.0057(4) 0.0008(3) -0.0011(4) 0.0008(4)
Se2 0.0110(5) 0.0145(5) 0.0069(4) -0.0003(4) -0.0003(4) 0.0011(4)
V1 0.0106(8) 0.0158(8) 0.0088(7) -0.0014(7) -0.0012(6) -0.0012(7)
O1 0.015(3) 0.013(3) 0.007(3) -0.001(3) -0.002(3) -0.001(3)
O2 0.021(4) 0.013(3) 0.006(3) -0.005(3) 0.001(3) -0.001(3)
O3 0.028(4) 0.017(3) 0.006(3) 0.003(3) -0.001(3) 0.003(3)
O4 0.022(4) 0.019(4) 0.013(3) 0.004(3) -0.005(3) -0.005(3)
O5 0.014(3) 0.022(4) 0.009(3) 0.005(3) 0.001(3) 0.002(3)
O6 0.016(4) 0.014(3) 0.007(3) 0.000(3) -0.002(3) 0.000(3)
O7 0.014(4) 0.024(4) 0.016(3) -0.001(3) 0.000(3) 0.008(3)
O8 0.012(3) 0.023(4) 0.006(3) -0.002(3) -0.003(3) 0.002(3)
O1W 0.026(6) 0.025(6) 0.018(5) 0.000 -0.007(5) 0.000

loop_
_atom_type_symbol
_atom_type_description
_atom_type_scat_dispersion_real
_atom_type_scat_dispersion_imag
_atom_type_scat_source
O O 0.0106 0.0060 'International Tables Vol C Tables 4.2.6.8 and 6.1.1.4'
V V 0.3005 0.5294 'International Tables Vol C Tables 4.2.6.8 and 6.1.1.4'
Se Se -0.0929 2.2259 'International Tables Vol C Tables 4.2.6.8 and 6.1.1.4'
Nd Nd -0.1943 3.0179 'International Tables Vol C Tables 4.2.6.8 and 6.1.1.4'
H H 0.0000 0.0000 'International Tables Vol C Tables 4.2.6.8 and 6.1.1.4'

loop_
_geom_angle_atom_site_label_1
_geom_angle_atom_site_label_2
_geom_angle_atom_site_label_3
_geom_angle
_geom_angle_site_symmetry_1
_geom_angle_site_symmetry_3
O3 Nd1 O2 139.4(2) 7_565 4_545
O3 Nd1 O6 116.9(2) 7_565 .
O2 Nd1 O6 75.3(2) 4_545 .
O3 Nd1 O6 70.9(2) 7_565 6_565
O2 Nd1 O6 69.0(2) 4_545 6_565
O6 Nd1 O6 114.1(2) . 6_565
O3 Nd1 O2 68.8(2) 7_565 .
O2 Nd1 O2 126.95(18) 4_545 .
O6 Nd1 O2 141.9(2) . .
O6 Nd1 O2 103.4(2) 6_565 .
O3 Nd1 O1 63.4(2) 7_565 4
O2 Nd1 O1 150.62(19) 4_545 4
O6 Nd1 O1 76.66(19) . 4
O6 Nd1 O1 132.01(19) 6_565 4
O2 Nd1 O1 73.4(2) . 4
O3 Nd1 O1 123.8(2) 7_565 6_566
O2 Nd1 O1 96.5(2) 4_545 6_566
O6 Nd1 O1 62.9(2) . 6_566
O6 Nd1 O1 165.2(2) 6_565 6_566
O2 Nd1 O1 82.4(2) . 6_566
O1 Nd1 O1 62.6(2) 4 6_566
O3 Nd1 O1 93.9(2) 7_565 .
O2 Nd1 O1 72.68(19) 4_545 .
O6 Nd1 O1 146.6(2) . .
O6 Nd1 O1 62.0(2) 6_565 .
O2 Nd1 O1 59.28(19) . .
O1 Nd1 O1 132.51(16) 4 .
O1 Nd1 O1 111.6(2) 6_566 .
O3 Nd1 O3 138.76(12) 7_565 6_566
O2 Nd1 O3 65.6(2) 4_545 6_566
O6 Nd1 O3 99.6(2) . 6_566
O6 Nd1 O3 112.4(2) 6_565 6_566
O2 Nd1 O3 70.7(2) . 6_566
O1 Nd1 O3 111.2(2) 4 6_566
O1 Nd1 O3 56.19(19) 6_566 6_566
O1 Nd1 O3 58.36(19) . 6_566
O3 Nd1 O5 72.7(2) 7_565 .
O2 Nd1 O5 86.7(2) 4_545 .
O6 Nd1 O5 56.3(2) . .
O6 Nd1 O5 67.9(2) 6_565 .
O2 Nd1 O5 141.1(2) . .
O1 Nd1 O5 84.9(2) 4 .
O1 Nd1 O5 115.89(19) 6_566 .
O1 Nd1 O5 129.83(19) . .
O3 Nd1 O5 148.19(19) 6_566 .
O3 Nd1 Se1 81.33(16) 7_565 .
O2 Nd1 Se1 100.04(15) 4_545 .
O6 Nd1 Se1 157.31(15) . .
O6 Nd1 Se1 83.69(15) 6_565 .
O2 Nd1 Se1 29.05(14) . .
O1 Nd1 Se1 102.46(14) 4 .
O1 Nd1 Se1 96.20(14) 6_566 .
O1 Nd1 Se1 30.30(13) . .
O3 Nd1 Se1 59.18(14) 6_566 .
O5 Nd1 Se1 146.36(13) . .
O3 Nd1 Se2 96.06(16) 7_565 .
O2 Nd1 Se2 79.85(15) 4_545 .
O6 Nd1 Se2 26.65(15) . .
O6 Nd1 Se2 92.47(15) 6_565 .
O2 Nd1 Se2 152.26(14) . .
O1 Nd1 Se2 79.04(14) 4 .
O1 Nd1 Se2 87.89(14) 6_566 .
O1 Nd1 Se2 147.61(13) . .
O3 Nd1 Se2 124.00(14) 6_566 .
O5 Nd1 Se2 29.63(13) . .
Se1 Nd1 Se2 175.90(2) . .
O3 Se1 O2 105.5(3) . .
O3 Se1 O1 94.2(3) . .
O2 Se1 O1 96.7(3) . .
O3 Se1 Nd1 108.2(2) . .
O2 Se1 Nd1 46.1(2) . .
O1 Se1 Nd1 50.8(2) . .
O6 Se2 O4 100.7(3) . .
O6 Se2 O5 94.1(3) . .
O4 Se2 O5 98.8(3) . .
O6 Se2 Nd1 41.3(2) . .
O4 Se2 Nd1 105.1(2) . .
O5 Se2 Nd1 52.8(2) . .
O7 V1 O8 106.5(3) . .
O7 V1 O8 104.6(3) . 2_556
O8 V1 O8 83.8(3) . 2_556
O7 V1 O4 102.0(3) . .
O8 V1 O4 93.0(3) . .
O8 V1 O4 153.0(3) 2_556 .
O7 V1 O5 103.9(3) . 6_566
O8 V1 O5 149.5(3) . 6_566
O8 V1 O5 85.8(3) 2_556 6_566
O4 V1 O5 83.5(3) . 6_566
O7 V1 V1 113.9(3) . 2_556
O8 V1 V1 42.6(2) . 2_556
O8 V1 V1 41.4(2) 2_556 2_556
O4 V1 V1 128.1(2) . 2_556
O5 V1 V1 119.9(2) 6_566 2_556
Se1 O1 Nd1 124.8(3) . 4_545
Se1 O1 Nd1 106.3(3) . 6_565
Nd1 O1 Nd1 117.4(2) 4_545 6_565
Se1 O1 Nd1 98.9(3) . .
Nd1 O1 Nd1 97.5(2) 4_545 .
Nd1 O1 Nd1 108.5(2) 6_565 .
Se1 O2 Nd1 139.1(3) . 4
Se1 O2 Nd1 104.9(3) . .
Nd1 O2 Nd1 103.7(2) 4 .
Se1 O3 Nd1 146.6(4) . 7_565
Se1 O3 Nd1 103.2(3) . 6_565
Nd1 O3 Nd1 98.8(2) 7_565 6_565
Se2 O4 V1 122.1(4) . .
Se2 O5 V1 120.9(3) . 6_565
Se2 O5 Nd1 97.5(3) . .
V1 O5 Nd1 137.6(3) 6_565 .
Se2 O6 Nd1 112.1(3) . .
Se2 O6 Nd1 129.4(3) . 6_566
Nd1 O6 Nd1 118.5(3) . 6_566
V1 O8 V1 96.1(3) . 2_556

loop_
_geom_bond_atom_site_label_1
_geom_bond_atom_site_label_2
_geom_bond_distance
_geom_bond_site_symmetry_2
Nd1 O3 2.426(6) 7_565
Nd1 O2 2.439(6) 4_545
Nd1 O6 2.471(6) .
Nd1 O6 2.476(6) 6_565
Nd1 O2 2.515(6) .
Nd1 O1 2.534(6) 4
Nd1 O1 2.590(6) 6_566
Nd1 O1 2.647(6) .
Nd1 O3 2.699(7) 6_566
Nd1 O5 2.790(7) .
Nd1 Se1 3.3741(18) .
Nd1 Se2 3.4713(19) .
Se1 O3 1.679(6) .
Se1 O2 1.695(6) .
Se1 O1 1.723(6) .
Se2 O6 1.680(6) .
Se2 O4 1.720(7) .
Se2 O5 1.731(6) .
V1 O7 1.569(7) .
V1 O8 1.795(6) .
V1 O8 1.837(6) 2_556
V1 O4 1.949(7) .
V1 O5 2.023(7) 6_566
V1 V1 2.700(3) 2_556
O1 Nd1 2.534(6) 4_545
O1 Nd1 2.590(6) 6_565
O2 Nd1 2.439(6) 4
O3 Nd1 2.426(6) 7_565
O3 Nd1 2.699(7) 6_565
O5 V1 2.023(7) 6_565
O6 Nd1 2.476(6) 6_566
O8 V1 1.837(6) 2_556
